data_7159176
loop_
_publ_author_name
'Bulygina, Ludmila A.'
'Khrushcheva, Natalya S.'
'Nelyubina, Yulia V.'
'Dorovatovskii, Pavel'
'Strelkova, Tatiana V.'
'Alexeev, Michael S.'
'Mandegani, Zeinab'
'Nabavizadeh, S. Masoud'
'Kuznetsov, Nikolai Yu'

_publ_section_title
;
 Bilateral metalloheterocyclic systems based on palladacycle and
 piperidine-2,4-dione pharmacophores.
;
_journal_issue 11
_journal_name_full 'Organic &amp; biomolecular chemistry'
_journal_page_first 2337
_journal_page_last 2354
_journal_paper_doi 10.1039/d3ob00022b
_journal_volume 21
_journal_year 2023
_chemical_formula_moiety 'C37 H29 Cl N3 O P Pd'
_chemical_formula_sum 'C37 H29 Cl N3 O P Pd'
_chemical_formula_weight 704.45
_space_group_crystal_system monoclinic
_space_group_IT_number 15
_space_group_name_Hall '-C 2yc'
_space_group_name_H-M_alt 'C 1 2/c 1'
_atom_sites_solution_hydrogens mixed
_atom_sites_solution_primary dual
_audit_creation_date 2022-11-06
_audit_creation_method
;
Olex2 1.3
(compiled 2020.11.12 svn.r5f609507 for OlexSys, GUI svn.r6408)
;
_audit_update_record
;
2022-11-06 deposited with the CCDC.	2023-02-16 downloaded from the CCDC.
;
_cell_angle_alpha 90
_cell_angle_beta 127.8700(10)
_cell_angle_gamma 90
_cell_formula_units_Z 8
_cell_length_a 35.7466(13)
_cell_length_b 9.2750(3)
_cell_length_c 26.6696(10)
_cell_measurement_reflns_used 9510
_cell_measurement_temperature 100
_cell_measurement_theta_max 30.56
_cell_measurement_theta_min 2.28
_cell_volume 6980.2(4)
_computing_molecular_graphics 'Olex2 1.3 (Dolomanov et al., 2009)'
_computing_publication_material 'Olex2 1.3 (Dolomanov et al., 2009)'
_computing_structure_refinement 'XL  (Sheldrick, 2008)'
_computing_structure_solution 'SHELXT 2014/4 (Sheldrick, 2014)'
_diffrn_ambient_temperature 100
_diffrn_measured_fraction_theta_full 0.999
_diffrn_measured_fraction_theta_max 0.999
_diffrn_measurement_device_type 'Bruker Quest D8 CMOS'
_diffrn_measurement_method '\f and \w scans'
_diffrn_radiation_monochromator graphite
_diffrn_radiation_type MoK\a
_diffrn_radiation_wavelength 0.71073
_diffrn_reflns_av_R_equivalents 0.0361
_diffrn_reflns_av_unetI/netI 0.0161
_diffrn_reflns_Laue_measured_fraction_full 0.999
_diffrn_reflns_Laue_measured_fraction_max 0.999
_diffrn_reflns_limit_h_max 45
_diffrn_reflns_limit_h_min -45
_diffrn_reflns_limit_k_max 11
_diffrn_reflns_limit_k_min -11
_diffrn_reflns_limit_l_max 30
_diffrn_reflns_limit_l_min -34
_diffrn_reflns_number 76544
_diffrn_reflns_point_group_measured_fraction_full 0.999
_diffrn_reflns_point_group_measured_fraction_max 0.999
_diffrn_reflns_theta_full 25.242
_diffrn_reflns_theta_max 26.997
_diffrn_reflns_theta_min 1.935
_diffrn_source_current 1.4
_diffrn_source_power 0.07
_diffrn_source_voltage 50.0
_diffrn_standards_number 0
_exptl_absorpt_coefficient_mu 0.686
_exptl_absorpt_correction_T_max 0.2657
_exptl_absorpt_correction_T_min 0.2217
_exptl_absorpt_correction_type multi-scan
_exptl_absorpt_process_details
;
SADABS-2016/2 (Bruker,2016/2) was used for absorption correction.
wR2(int) was 0.0795 before and 0.0523 after correction.
The Ratio of minimum to maximum transmission is 0.8344.
The \l/2 correction factor is Not present.
;
_exptl_crystal_colour yellow
_exptl_crystal_colour_primary yellow
_exptl_crystal_density_diffrn 1.341
_exptl_crystal_description prism
_exptl_crystal_F_000 2864
_exptl_crystal_size_max 0.15
_exptl_crystal_size_mid 0.05
_exptl_crystal_size_min 0.05
_refine_diff_density_max 0.651
_refine_diff_density_min -0.562
_refine_diff_density_rms 0.078
_refine_ls_extinction_method none
_refine_ls_goodness_of_fit_ref 1.193
_refine_ls_hydrogen_treatment constr
_refine_ls_matrix_type full
_refine_ls_number_parameters 419
_refine_ls_number_reflns 7614
_refine_ls_number_restraints 156
_refine_ls_restrained_S_all 1.190
_refine_ls_R_factor_all 0.0387
_refine_ls_R_factor_gt 0.0364
_refine_ls_shift/su_max 0.002
_refine_ls_shift/su_mean 0.000
_refine_ls_structure_factor_coef Fsqd
_refine_ls_weighting_details 'w=1/[\s^2^(Fo^2^)+(0.0216P)^2^+33.0453P] where P=(Fo^2^+2Fc^2^)/3'
_refine_ls_weighting_scheme calc
_refine_ls_wR_factor_gt 0.0878
_refine_ls_wR_factor_ref 0.0889
_reflns_Friedel_coverage 0.000
_reflns_number_gt 7174
_reflns_number_total 7614
_reflns_threshold_expression 'I > 2\s(I)'
_cod_data_source_file d3ob00022b2.cif
_cod_data_source_block kuzn3574
_cod_depositor_comments 'Adding full bibliography for 7159174--7159176.cif.'
_cod_database_code 7159176
_shelxl_version_number 2014/6
_shelx_space_group_comment
;
The symmetry employed for this shelxl refinement is uniquely defined
by the following loop, which should always be used as a source of
symmetry information in preference to the above space-group names.
They are only intended as comments.
;
_shelx_estimated_absorpt_t_max 0.967
_shelx_estimated_absorpt_t_min 0.904
_olex2_refinement_description
;
1. Fixed Uiso
 At 1.2 times of:
  All C(H) groups, All C(H,H) groups, All N(H) groups
2. Uiso/Uaniso restraints and constraints
Uanis(C5) \\sim Ueq, Uanis(C6) \\sim Ueq, Uanis(C5') \\sim Ueq, Uanis(C6')
\\sim Ueq, Uanis(N7') \\sim Ueq, Uanis(O23) \\sim Ueq, Uanis(C8) \\sim Ueq,
Uanis(N7) \\sim Ueq, Uanis(O23') \\sim Ueq, Uanis(C8') \\sim Ueq: with sigma of
0.005 and sigma for terminal atoms of 0.01
Uanis(N3) \\sim Ueq, Uanis(C2) \\sim Ueq, Uanis(N1') \\sim Ueq, Uanis(C10)
\\sim Ueq, Uanis(C11) \\sim Ueq, Uanis(C16) \\sim Ueq, Uanis(C15) \\sim Ueq,
Uanis(C14) \\sim Ueq, Uanis(C13) \\sim Ueq, Uanis(C12) \\sim Ueq, Uanis(C16')
\\sim Ueq, Uanis(C15') \\sim Ueq, Uanis(C14') \\sim Ueq, Uanis(C13') \\sim Ueq,
Uanis(C12') \\sim Ueq, Uanis(C11') \\sim Ueq: with sigma of 0.005 and sigma for
terminal atoms of 0.01
Uanis(N7) = Uanis(N7')
Uanis(C17) = Uanis(C17')
Uanis(N1) = Uanis(N1')
Uanis(C4) = Uanis(C4')
Uanis(C22) = Uanis(C22')
Uanis(C15) = Uanis(C15')
Uanis(C21') = Uanis(C21)
Uanis(N3) = Uanis(N3')
Uanis(C20) = Uanis(C20')
Uanis(C11) = Uanis(C11')
Uanis(C19) = Uanis(C19')
Uanis(C13') = Uanis(C12')
Uanis(C18) = Uanis(C18')
Uanis(C9) = Uanis(C9')
Uanis(C6) = Uanis(C6')
Uanis(C2) = Uanis(C2')
Uanis(C5) = Uanis(C5')
Uanis(C10') = Uanis(C10)
Uanis(C16) = Uanis(C16')
Uanis(C8') = Uanis(C8)
Uanis(C14) = Uanis(C14')
Uanis(O23') = Uanis(O23)
Uanis(C11') = Uanis(C11)
Uanis(C4) = Uanis(C4') = Uanis(C9') = Uanis(C9)
3. Others
 Sof(O23')=Sof(N1')=Sof(N3')=Sof(N7')=Sof(H7')=Sof(C2')=Sof(C4')=Sof(C5')=
 Sof(H5'A)=Sof(H5'B)=Sof(C6')=Sof(H6')=Sof(C8')=Sof(C9')=Sof(C10')=Sof(H10')=
 Sof(C16')=Sof(C15')=Sof(H15')=Sof(C14')=Sof(H14')=Sof(C13')=Sof(H13')=
 Sof(C12')=Sof(H12')=Sof(C11')=Sof(C20')=Sof(H20')=Sof(C19')=Sof(H19')=
 Sof(C18')=Sof(H18')=Sof(C17')=Sof(C22')=Sof(H22')=Sof(C21')=Sof(H21')=1-FVAR(1)
 Sof(O23)=Sof(N1)=Sof(N3)=Sof(N7)=Sof(H7)=Sof(C2)=Sof(C4)=Sof(C5)=Sof(H5A)=
 Sof(H5B)=Sof(C6)=Sof(H6)=Sof(C8)=Sof(C9)=Sof(C10)=Sof(H10)=Sof(C11)=Sof(C16)=
 Sof(C15)=Sof(H15)=Sof(C14)=Sof(H14)=Sof(C13)=Sof(H13)=Sof(C12)=Sof(H12)=
 Sof(C22)=Sof(H22)=Sof(C21)=Sof(H21)=Sof(C20)=Sof(H20)=Sof(C19)=Sof(H19)=
 Sof(C18)=Sof(H18)=Sof(C17)=FVAR(1)
4.a Riding coordinates:
 N7(H7), N7'(H7')
4.b Ternary CH refined with riding coordinates:
 C6(H6), C6'(H6')
4.c Secondary CH2 refined with riding coordinates:
 C5(H5A,H5B), C5'(H5'A,H5'B)
4.d Aromatic/amide H refined with riding coordinates:
 C28(H28), C29(H29), C30(H30), C31(H31), C32(H32), C34(H34), C35(H35),
 C36(H36), C37(H37), C38(H38), C40(H40), C41(H41), C42(H42), C43(H43), C44(H44),
  C10(H10), C15(H15), C14(H14), C13(H13), C12(H12), C22(H22), C21(H21),
 C20(H20), C19(H19), C18(H18), C10'(H10'), C15'(H15'), C14'(H14'), C13'(H13'),
 C12'(H12'), C20'(H20'), C19'(H19'), C18'(H18'), C22'(H22'), C21'(H21')
4.e Fitted hexagon refined as free rotating group:
 C11(C16,C15,C14,C13,C12), C22(C21,C20,C19,C18,C17), C16'(C15',C14',C13',C12',
 C11'), C20'(C19',C18',C17',C22',C21')
;
_smtbx_masks_void_probe_radius 1.2
_smtbx_masks_void_truncation_radius 1.2
_olex2_submission_special_instructions 'No special instructions were received'

loop_
_space_group_symop_operation_xyz
'x, y, z'
'-x, y, -z+1/2'
'x+1/2, y+1/2, z'
'-x+1/2, y+1/2, -z+1/2'
'-x, -y, -z'
'x, -y, z-1/2'
'-x+1/2, -y+1/2, -z'
'x+1/2, -y+1/2, z-1/2'

loop_
_atom_site_label
_atom_site_type_symbol
_atom_site_fract_x
_atom_site_fract_y
_atom_site_fract_z
_atom_site_U_iso_or_equiv
_atom_site_adp_type
_atom_site_occupancy
_atom_site_site_symmetry_order
_atom_site_calc_flag
_atom_site_refinement_flags_posn
_atom_site_refinement_flags_adp
_atom_site_refinement_flags_occupancy
_atom_site_disorder_assembly
_atom_site_disorder_group
Pd24 Pd 0.62690(2) 0.68458(2) 0.58422(2) 0.01933(6) Uani 1 1 d . . . . .
Cl25 Cl 0.61670(3) 0.54681(8) 0.50088(4) 0.02907(16) Uani 1 1 d . . . . .
P26 P 0.69477(2) 0.78470(7) 0.61341(3) 0.01592(13) Uani 1 1 d . . . . .
C27 C 0.74016(9) 0.8140(3) 0.69874(12) 0.0187(5) Uani 1 1 d . . . . .
C28 C 0.73639(10) 0.7485(3) 0.74195(13) 0.0235(6) Uani 1 1 d . . . . .
H28 H 0.7086 0.6954 0.7271 0.028 Uiso 1 1 calc R U . . .
C29 C 0.77262(11) 0.7592(3) 0.80686(14) 0.0279(6) Uani 1 1 d . . . . .
H29 H 0.7696 0.7134 0.8360 0.033 Uiso 1 1 calc R U . . .
C30 C 0.81312(11) 0.8367(3) 0.82898(14) 0.0292(7) Uani 1 1 d . . . . .
H30 H 0.8377 0.8458 0.8733 0.035 Uiso 1 1 calc R U . . .
C31 C 0.81751(12) 0.9009(3) 0.78587(15) 0.0336(7) Uani 1 1 d . . . . .
H31 H 0.8455 0.9528 0.8008 0.040 Uiso 1 1 calc R U . . .
C32 C 0.78135(11) 0.8898(3) 0.72131(14) 0.0279(6) Uani 1 1 d . . . . .
H32 H 0.7847 0.9344 0.6921 0.033 Uiso 1 1 calc R U . . .
C33 C 0.68774(10) 0.9551(3) 0.57487(12) 0.0191(5) Uani 1 1 d . . . . .
C34 C 0.64622(10) 1.0350(3) 0.54793(13) 0.0219(6) Uani 1 1 d . . . . .
H34 H 0.6212 0.9966 0.5471 0.026 Uiso 1 1 calc R U . . .
C35 C 0.64162(11) 1.1697(3) 0.52255(14) 0.0255(6) Uani 1 1 d . . . . .
H35 H 0.6134 1.2237 0.5045 0.031 Uiso 1 1 calc R U . . .
C36 C 0.67779(11) 1.2270(3) 0.52315(14) 0.0259(6) Uani 1 1 d . . . . .
H36 H 0.6747 1.3206 0.5064 0.031 Uiso 1 1 calc R U . . .
C37 C 0.71863(11) 1.1465(3) 0.54838(14) 0.0238(6) Uani 1 1 d . . . . .
H37 H 0.7431 1.1844 0.5480 0.029 Uiso 1 1 calc R U . . .
C38 C 0.72371(10) 1.0115(3) 0.57403(13) 0.0202(5) Uani 1 1 d . . . . .
H38 H 0.7517 0.9569 0.5911 0.024 Uiso 1 1 calc R U . . .
C39 C 0.72665(9) 0.6684(3) 0.59633(13) 0.0180(5) Uani 1 1 d . . . . .
C40 C 0.71786(11) 0.6727(3) 0.53774(14) 0.0238(6) Uani 1 1 d . . . . .
H40 H 0.6950 0.7380 0.5059 0.029 Uiso 1 1 calc R U . . .
C41 C 0.74229(12) 0.5819(3) 0.52571(16) 0.0293(7) Uani 1 1 d . . . . .
H41 H 0.7365 0.5863 0.4859 0.035 Uiso 1 1 calc R U . . .
C42 C 0.77529(11) 0.4846(3) 0.57154(15) 0.0276(6) Uani 1 1 d . . . . .
H42 H 0.7923 0.4235 0.5634 0.033 Uiso 1 1 calc R U . . .
C43 C 0.78309(11) 0.4772(3) 0.62879(15) 0.0278(6) Uani 1 1 d . . . . .
H43 H 0.8050 0.4088 0.6597 0.033 Uiso 1 1 calc R U . . .
C44 C 0.75930(10) 0.5686(3) 0.64176(13) 0.0228(6) Uani 1 1 d . . . . .
H44 H 0.7652 0.5633 0.6817 0.027 Uiso 1 1 calc R U . . .
O23 O 0.53349(15) 0.1418(4) 0.5034(2) 0.0414(9) Uani 0.637(2) 1 d . U P A 1
N1 N 0.5756(4) 0.5568(11) 0.5763(4) 0.0183(14) Uani 0.637(2) 1 d . . P A 1
N3 N 0.5474(3) 0.5103(6) 0.6371(3) 0.0280(13) Uani 0.637(2) 1 d . U P A 1
N7 N 0.49640(17) 0.1110(5) 0.5474(2) 0.0304(10) Uani 0.637(2) 1 d . U P A 1
H7 H 0.4939 0.0088 0.5335 0.037 Uiso 0.637(2) 1 d R U P A 1
C2 C 0.5691(3) 0.5924(7) 0.6207(4) 0.0210(14) Uani 0.637(2) 1 d . U P A 1
C4 C 0.5305(2) 0.3823(6) 0.6080(3) 0.0281(12) Uani 0.637(2) 1 d . . P A 1
C5 C 0.5087(2) 0.2821(7) 0.6271(3) 0.0344(11) Uani 0.637(2) 1 d . U P A 1
H5A H 0.4917 0.3390 0.6388 0.041 Uiso 0.637(2) 1 calc R U P A 1
H5B H 0.5341 0.2272 0.6651 0.041 Uiso 0.637(2) 1 calc R U P A 1
C6 C 0.47480(18) 0.1783(6) 0.5752(3) 0.0351(10) Uani 0.637(2) 1 d . U P A 1
H6 H 0.4463 0.2340 0.5408 0.042 Uiso 0.637(2) 1 calc R U P A 1
C8 C 0.5217(2) 0.1869(7) 0.5351(3) 0.0337(14) Uani 0.637(2) 1 d . U P A 1
C9 C 0.5361(2) 0.3356(7) 0.5630(4) 0.0281(12) Uani 0.637(2) 1 d . . P A 1
C10 C 0.5585(4) 0.4276(11) 0.5479(4) 0.0226(15) Uani 0.637(2) 1 d . U P A 1
H10 H 0.5619 0.3986 0.5167 0.027 Uiso 0.637(2) 1 calc R U P A 1
C11 C 0.5912(2) 0.7278(5) 0.6519(3) 0.0228(9) Uani 0.637(2) 1 d G U P A 1
C16 C 0.6193(3) 0.7987(7) 0.6400(3) 0.0224(9) Uani 0.637(2) 1 d G U P A 1
C15 C 0.6375(2) 0.9344(7) 0.6658(4) 0.0229(9) Uani 0.637(2) 1 d G U P A 1
H15 H 0.6567 0.9828 0.6576 0.027 Uiso 0.637(2) 1 calc R U P A 1
C14 C 0.6277(2) 0.9993(5) 0.7035(3) 0.0269(10) Uani 0.637(2) 1 d G U P A 1
H14 H 0.6401 1.0921 0.7211 0.032 Uiso 0.637(2) 1 calc R U P A 1
C13 C 0.59959(19) 0.9285(5) 0.7154(3) 0.0323(15) Uani 0.637(2) 1 d G U P A 1
H13 H 0.5928 0.9728 0.7412 0.039 Uiso 0.637(2) 1 calc R U P A 1
C12 C 0.58137(19) 0.7927(5) 0.6896(3) 0.0320(14) Uani 0.637(2) 1 d G U P A 1
H12 H 0.5622 0.7443 0.6978 0.038 Uiso 0.637(2) 1 calc R U P A 1
C22 C 0.42603(14) 0.1077(3) 0.6078(2) 0.0400(13) Uani 0.637(2) 1 d G . P A 1
H22 H 0.4146 0.2040 0.5982 0.048 Uiso 0.637(2) 1 calc R U P A 1
C21 C 0.41041(14) 0.0113(4) 0.6313(2) 0.0448(14) Uani 0.637(2) 1 d G . P A 1
H21 H 0.3883 0.0418 0.6377 0.054 Uiso 0.637(2) 1 calc R U P A 1
C20 C 0.42717(15) -0.1296(4) 0.6453(2) 0.0530(15) Uani 0.637(2) 1 d G . P A 1
H20 H 0.4165 -0.1954 0.6614 0.064 Uiso 0.637(2) 1 calc R U P A 1
C19 C 0.45954(14) -0.1742(3) 0.6359(2) 0.0526(15) Uani 0.637(2) 1 d G . P A 1
H19 H 0.4710 -0.2705 0.6455 0.063 Uiso 0.637(2) 1 calc R U P A 1
C18 C 0.47516(12) -0.0779(4) 0.61237(19) 0.0446(13) Uani 0.637(2) 1 d G . P A 1
H18 H 0.4973 -0.1083 0.6059 0.053 Uiso 0.637(2) 1 calc R U P A 1
C17 C 0.45840(12) 0.0631(4) 0.59833(18) 0.0356(11) Uani 0.637(2) 1 d G . P A 1
O23' O 0.5123(3) 0.1883(9) 0.5005(5) 0.0414(9) Uani 0.363(2) 1 d . U P A 2
N1' N 0.5757(7) 0.576(2) 0.5885(8) 0.0183(14) Uani 0.363(2) 1 d . U P A 2
N3' N 0.5462(5) 0.5581(12) 0.6448(7) 0.0280(13) Uani 0.363(2) 1 d . . P A 2
N7' N 0.4956(3) 0.1500(10) 0.5687(4) 0.0304(10) Uani 0.363(2) 1 d . U P A 2
H7' H 0.4818 0.0752 0.5468 0.037 Uiso 0.363(2) 1 d R U P A 2
C2' C 0.5719(6) 0.6307(15) 0.6309(8) 0.0210(14) Uani 0.363(2) 1 d . . P A 2
C4' C 0.5285(4) 0.4339(12) 0.6179(7) 0.0281(12) Uani 0.363(2) 1 d . . P A 2
C5' C 0.5002(4) 0.3491(12) 0.6339(5) 0.0344(11) Uani 0.363(2) 1 d . U P A 2
H5'A H 0.5121 0.3730 0.6777 0.041 Uiso 0.363(2) 1 calc R U P A 2
H5'B H 0.4664 0.3776 0.6045 0.041 Uiso 0.363(2) 1 calc R U P A 2
C6' C 0.5044(3) 0.1888(11) 0.6288(5) 0.0351(10) Uani 0.363(2) 1 d . U P A 2
H6' H 0.5376 0.1596 0.6645 0.042 Uiso 0.363(2) 1 calc R U P A 2
C8' C 0.5135(4) 0.2298(13) 0.5446(6) 0.0337(14) Uani 0.363(2) 1 d . U P A 2
C9' C 0.5323(4) 0.3704(13) 0.5743(8) 0.0281(12) Uani 0.363(2) 1 d . . P A 2
C10' C 0.5570(7) 0.450(2) 0.5595(8) 0.0226(15) Uani 0.363(2) 1 d . . P A 2
H10' H 0.5605 0.4158 0.5290 0.027 Uiso 0.363(2) 1 calc R U P A 2
C16' C 0.6238(5) 0.8208(13) 0.6465(6) 0.0224(9) Uani 0.363(2) 1 d G U P A 2
C15' C 0.6439(5) 0.9561(14) 0.6699(7) 0.0229(9) Uani 0.363(2) 1 d G U P A 2
H15' H 0.6632 0.9970 0.6603 0.027 Uiso 0.363(2) 1 calc R U P A 2
C14' C 0.6358(4) 1.0317(9) 0.7073(6) 0.0269(10) Uani 0.363(2) 1 d G U P A 2
H14' H 0.6495 1.1243 0.7233 0.032 Uiso 0.363(2) 1 calc R U P A 2
C13' C 0.6075(3) 0.9719(8) 0.7214(5) 0.0240(17) Uani 0.363(2) 1 d G U P A 2
H13' H 0.6019 1.0236 0.7470 0.029 Uiso 0.363(2) 1 calc R U P A 2
C12' C 0.5874(3) 0.8365(9) 0.6980(5) 0.0240(17) Uani 0.363(2) 1 d G U P A 2
H12' H 0.5681 0.7957 0.7076 0.029 Uiso 0.363(2) 1 calc R U P A 2
C11' C 0.5956(4) 0.7610(9) 0.6605(5) 0.0228(9) Uani 0.363(2) 1 d G U P A 2
C20' C 0.4113(2) -0.0280(9) 0.6553(4) 0.0530(15) Uani 0.363(2) 1 d G . P A 2
H20' H 0.3909 -0.0752 0.6615 0.064 Uiso 0.363(2) 1 calc R U P A 2
C19' C 0.4600(2) -0.0293(9) 0.7032(3) 0.0526(15) Uani 0.363(2) 1 d G . P A 2
H19' H 0.4729 -0.0774 0.7421 0.063 Uiso 0.363(2) 1 calc R U P A 2
C18' C 0.48998(17) 0.0398(8) 0.6941(3) 0.0446(13) Uani 0.363(2) 1 d G . P A 2
H18' H 0.5233 0.0389 0.7268 0.053 Uiso 0.363(2) 1 calc R U P A 2
C17' C 0.4712(2) 0.1101(8) 0.6371(3) 0.0356(11) Uani 0.363(2) 1 d G . P A 2
C22' C 0.4225(2) 0.1114(9) 0.5892(3) 0.0400(13) Uani 0.363(2) 1 d G . P A 2
H22' H 0.4097 0.1595 0.5503 0.048 Uiso 0.363(2) 1 calc R U P A 2
C21' C 0.39258(17) 0.0424(9) 0.5983(3) 0.0448(14) Uani 0.363(2) 1 d G . P A 2
H21' H 0.3593 0.0432 0.5656 0.054 Uiso 0.363(2) 1 calc R U P A 2

loop_
_atom_site_aniso_label
_atom_site_aniso_U_11
_atom_site_aniso_U_22
_atom_site_aniso_U_33
_atom_site_aniso_U_23
_atom_site_aniso_U_13
_atom_site_aniso_U_12
Pd24 0.01609(10) 0.01606(10) 0.02494(11) 0.00458(8) 0.01214(9) -0.00026(8)
Cl25 0.0241(3) 0.0179(3) 0.0380(4) -0.0055(3) 0.0154(3) -0.0018(3)
P26 0.0171(3) 0.0130(3) 0.0188(3) 0.0012(2) 0.0116(3) -0.0009(2)
C27 0.0207(13) 0.0130(12) 0.0205(12) -0.0007(10) 0.0117(11) 0.0001(10)
C28 0.0226(14) 0.0252(14) 0.0238(14) 0.0022(11) 0.0147(12) -0.0008(11)
C29 0.0323(16) 0.0303(16) 0.0225(14) 0.0037(12) 0.0175(13) 0.0032(13)
C30 0.0319(16) 0.0216(14) 0.0212(14) -0.0029(11) 0.0098(13) 0.0005(12)
C31 0.0325(16) 0.0260(16) 0.0254(15) -0.0003(12) 0.0091(13) -0.0115(13)
C32 0.0289(15) 0.0244(15) 0.0239(14) 0.0027(12) 0.0129(13) -0.0075(12)
C33 0.0240(13) 0.0151(12) 0.0194(12) 0.0018(10) 0.0139(11) 0.0002(10)
C34 0.0221(13) 0.0209(13) 0.0220(13) 0.0015(11) 0.0133(11) 0.0000(11)
C35 0.0294(15) 0.0203(14) 0.0246(14) 0.0043(11) 0.0154(12) 0.0055(12)
C36 0.0383(16) 0.0161(13) 0.0270(14) 0.0032(11) 0.0220(13) 0.0024(12)
C37 0.0337(15) 0.0167(13) 0.0280(14) -0.0018(11) 0.0224(13) -0.0051(11)
C38 0.0244(13) 0.0162(13) 0.0241(13) -0.0002(10) 0.0170(12) -0.0011(10)
C39 0.0185(12) 0.0148(12) 0.0235(13) -0.0021(10) 0.0143(11) -0.0032(10)
C40 0.0324(15) 0.0164(13) 0.0277(14) 0.0032(11) 0.0211(13) 0.0022(11)
C41 0.0453(18) 0.0217(14) 0.0372(17) -0.0010(12) 0.0336(16) -0.0013(13)
C42 0.0286(15) 0.0211(14) 0.0412(17) -0.0054(12) 0.0255(14) -0.0023(12)
C43 0.0276(15) 0.0188(14) 0.0330(16) -0.0001(12) 0.0165(13) 0.0034(12)
C44 0.0252(14) 0.0193(13) 0.0215(13) -0.0002(11) 0.0131(12) 0.0004(11)
O23 0.040(2) 0.030(2) 0.062(2) 0.0017(17) 0.035(2) -0.0121(16)
N1 0.0177(11) 0.022(3) 0.020(3) 0.003(2) 0.013(2) 0.0003(17)
N3 0.0206(13) 0.030(4) 0.036(2) 0.006(3) 0.0185(15) -0.003(3)
N7 0.0257(14) 0.027(2) 0.036(2) 0.0066(16) 0.0172(16) -0.0074(15)
C2 0.0129(16) 0.022(4) 0.024(3) 0.003(2) 0.009(2) -0.002(3)
C4 0.0174(13) 0.029(3) 0.032(3) 0.012(2) 0.0125(13) -0.0010(19)
C5 0.030(2) 0.035(3) 0.043(2) 0.006(2) 0.0244(16) -0.0067(19)
C6 0.0234(18) 0.036(2) 0.040(2) 0.0111(18) 0.0164(15) -0.0043(16)
C8 0.027(2) 0.030(3) 0.037(2) 0.007(2) 0.0158(16) -0.0069(19)
C9 0.0174(13) 0.029(3) 0.032(3) 0.012(2) 0.0125(13) -0.0010(19)
C10 0.0173(15) 0.023(3) 0.026(3) 0.005(2) 0.0120(19) -0.0020(19)
C11 0.0189(16) 0.022(2) 0.0247(19) 0.0024(17) 0.0121(15) -0.0001(17)
C16 0.0181(17) 0.025(2) 0.0226(17) 0.0011(15) 0.0116(15) 0.0024(15)
C15 0.020(2) 0.024(2) 0.0263(16) 0.0012(15) 0.0147(16) 0.0001(15)
C14 0.026(2) 0.026(2) 0.0276(16) -0.0033(18) 0.0156(16) -0.0014(17)
C13 0.031(3) 0.040(3) 0.036(3) -0.001(2) 0.026(2) 0.000(2)
C12 0.030(3) 0.036(3) 0.040(3) 0.003(2) 0.027(2) -0.002(2)
C22 0.039(2) 0.038(2) 0.035(3) -0.002(2) 0.019(2) -0.0166(18)
C21 0.041(4) 0.048(3) 0.047(4) -0.005(3) 0.028(3) -0.020(3)
C20 0.053(3) 0.055(4) 0.056(3) 0.009(3) 0.036(3) -0.020(3)
C19 0.044(3) 0.053(3) 0.061(3) 0.027(3) 0.032(3) 0.003(3)
C18 0.024(2) 0.055(3) 0.044(3) 0.023(2) 0.016(2) -0.001(2)
C17 0.023(2) 0.041(3) 0.034(2) 0.010(2) 0.013(2) -0.0104(19)
O23' 0.040(2) 0.030(2) 0.062(2) 0.0017(17) 0.035(2) -0.0121(16)
N1' 0.0177(11) 0.022(3) 0.020(3) 0.003(2) 0.013(2) 0.0003(17)
N3' 0.0206(13) 0.030(4) 0.036(2) 0.006(3) 0.0185(15) -0.003(3)
N7' 0.0257(14) 0.027(2) 0.036(2) 0.0066(16) 0.0172(16) -0.0074(15)
C2' 0.0129(16) 0.022(4) 0.024(3) 0.003(2) 0.009(2) -0.002(3)
C4' 0.0174(13) 0.029(3) 0.032(3) 0.012(2) 0.0125(13) -0.0010(19)
C5' 0.030(2) 0.035(3) 0.043(2) 0.006(2) 0.0244(16) -0.0067(19)
C6' 0.0234(18) 0.036(2) 0.040(2) 0.0111(18) 0.0164(15) -0.0043(16)
C8' 0.027(2) 0.030(3) 0.037(2) 0.007(2) 0.0158(16) -0.0069(19)
C9' 0.0174(13) 0.029(3) 0.032(3) 0.012(2) 0.0125(13) -0.0010(19)
C10' 0.0173(15) 0.023(3) 0.026(3) 0.005(2) 0.0120(19) -0.0020(19)
C16' 0.0181(17) 0.025(2) 0.0226(17) 0.0011(15) 0.0116(15) 0.0024(15)
C15' 0.020(2) 0.024(2) 0.0263(16) 0.0012(15) 0.0147(16) 0.0001(15)
C14' 0.026(2) 0.026(2) 0.0276(16) -0.0033(18) 0.0156(16) -0.0014(17)
C13' 0.021(3) 0.025(3) 0.024(3) -0.007(2) 0.013(2) -0.003(2)
C12' 0.021(3) 0.025(3) 0.024(3) -0.007(2) 0.013(2) -0.003(2)
C11' 0.0189(16) 0.022(2) 0.0247(19) 0.0024(17) 0.0121(15) -0.0001(17)
C20' 0.053(3) 0.055(4) 0.056(3) 0.009(3) 0.036(3) -0.020(3)
C19' 0.044(3) 0.053(3) 0.061(3) 0.027(3) 0.032(3) 0.003(3)
C18' 0.024(2) 0.055(3) 0.044(3) 0.023(2) 0.016(2) -0.001(2)
C17' 0.023(2) 0.041(3) 0.034(2) 0.010(2) 0.013(2) -0.0104(19)
C22' 0.039(2) 0.038(2) 0.035(3) -0.002(2) 0.019(2) -0.0166(18)
C21' 0.041(4) 0.048(3) 0.047(4) -0.005(3) 0.028(3) -0.020(3)

loop_
_atom_type_symbol
_atom_type_description
_atom_type_scat_dispersion_real
_atom_type_scat_dispersion_imag
_atom_type_scat_source
C C 0.0033 0.0016 'International Tables Vol C Tables 4.2.6.8 and 6.1.1.4'
H H 0.0000 0.0000 'International Tables Vol C Tables 4.2.6.8 and 6.1.1.4'
Cl Cl 0.1484 0.1585 'International Tables Vol C Tables 4.2.6.8 and 6.1.1.4'
N N 0.0061 0.0033 'International Tables Vol C Tables 4.2.6.8 and 6.1.1.4'
O O 0.0106 0.0060 'International Tables Vol C Tables 4.2.6.8 and 6.1.1.4'
P P 0.1023 0.0942 'International Tables Vol C Tables 4.2.6.8 and 6.1.1.4'
Pd Pd -0.9988 1.0072 'International Tables Vol C Tables 4.2.6.8 and 6.1.1.4'

loop_
_geom_angle_atom_site_label_1
_geom_angle_atom_site_label_2
_geom_angle_atom_site_label_3
_geom_angle
_geom_angle_site_symmetry_1
_geom_angle_site_symmetry_3
_geom_angle_publ_flag
P26 Pd24 Cl25 93.39(3) . . ?
N1 Pd24 Cl25 88.83(16) . . ?
N1 Pd24 P26 165.4(3) . . ?
C16 Pd24 Cl25 166.9(2) . . ?
C16 Pd24 P26 97.82(19) . . ?
C16 Pd24 N1 82.0(3) . . ?
N1' Pd24 Cl25 98.6(4) . . ?
N1' Pd24 P26 161.6(5) . . ?
C16' Pd24 Cl25 170.1(4) . . ?
C16' Pd24 P26 92.6(4) . . ?
C16' Pd24 N1' 77.6(5) . . ?
C27 P26 Pd24 115.92(9) . . ?
C33 P26 Pd24 114.78(9) . . ?
C33 P26 C27 106.47(12) . . ?
C33 P26 C39 105.34(12) . . ?
C39 P26 Pd24 112.21(9) . . ?
C39 P26 C27 100.71(12) . . ?
C28 C27 P26 120.4(2) . . ?
C28 C27 C32 118.7(3) . . ?
C32 C27 P26 120.5(2) . . ?
C27 C28 H28 119.5 . . ?
C27 C28 C29 121.0(3) . . ?
C29 C28 H28 119.5 . . ?
C28 C29 H29 120.0 . . ?
C30 C29 C28 120.0(3) . . ?
C30 C29 H29 120.0 . . ?
C29 C30 H30 120.3 . . ?
C29 C30 C31 119.4(3) . . ?
C31 C30 H30 120.3 . . ?
C30 C31 H31 119.8 . . ?
C32 C31 C30 120.3(3) . . ?
C32 C31 H31 119.8 . . ?
C27 C32 H32 119.7 . . ?
C31 C32 C27 120.5(3) . . ?
C31 C32 H32 119.7 . . ?
C34 C33 P26 119.1(2) . . ?
C34 C33 C38 119.3(2) . . ?
C38 C33 P26 121.6(2) . . ?
C33 C34 H34 120.0 . . ?
C35 C34 C33 120.0(3) . . ?
C35 C34 H34 120.0 . . ?
C34 C35 H35 119.7 . . ?
C34 C35 C36 120.7(3) . . ?
C36 C35 H35 119.7 . . ?
C35 C36 H36 120.2 . . ?
C35 C36 C37 119.5(3) . . ?
C37 C36 H36 120.2 . . ?
C36 C37 H37 119.8 . . ?
C38 C37 C36 120.3(3) . . ?
C38 C37 H37 119.8 . . ?
C33 C38 H38 119.9 . . ?
C37 C38 C33 120.1(3) . . ?
C37 C38 H38 119.9 . . ?
C40 C39 P26 121.3(2) . . ?
C40 C39 C44 119.0(2) . . ?
C44 C39 P26 119.6(2) . . ?
C39 C40 H40 119.9 . . ?
C41 C40 C39 120.2(3) . . ?
C41 C40 H40 119.9 . . ?
C40 C41 H41 119.8 . . ?
C40 C41 C42 120.4(3) . . ?
C42 C41 H41 119.8 . . ?
C41 C42 H42 120.2 . . ?
C43 C42 C41 119.6(3) . . ?
C43 C42 H42 120.2 . . ?
C42 C43 H43 119.7 . . ?
C42 C43 C44 120.6(3) . . ?
C44 C43 H43 119.7 . . ?
C39 C44 H44 119.9 . . ?
C43 C44 C39 120.2(3) . . ?
C43 C44 H44 119.9 . . ?
C2 N1 Pd24 112.3(6) . . ?
C10 N1 Pd24 129.0(6) . . ?
C10 N1 C2 116.0(9) . . ?
C2 N3 C4 117.4(6) . . ?
C6 N7 H7 128.4 . . ?
C8 N7 H7 109.1 . . ?
C8 N7 C6 122.4(5) . . ?
N1 C2 C11 112.3(9) . . ?
N3 C2 N1 125.6(7) . . ?
N3 C2 C11 122.0(7) . . ?
N3 C4 C5 119.8(6) . . ?
N3 C4 C9 121.3(6) . . ?
C9 C4 C5 118.7(5) . . ?
C4 C5 H5A 109.1 . . ?
C4 C5 H5B 109.1 . . ?
C4 C5 C6 112.4(5) . . ?
H5A C5 H5B 107.9 . . ?
C6 C5 H5A 109.1 . . ?
C6 C5 H5B 109.1 . . ?
N7 C6 C5 110.7(4) . . ?
N7 C6 H6 107.8 . . ?
N7 C6 C17 110.7(4) . . ?
C5 C6 H6 107.8 . . ?
C5 C6 C17 111.8(4) . . ?
C17 C6 H6 107.8 . . ?
O23 C8 N7 124.1(6) . . ?
O23 C8 C9 119.8(5) . . ?
N7 C8 C9 116.1(6) . . ?
C4 C9 C8 121.5(5) . . ?
C10 C9 C4 118.0(6) . . ?
C10 C9 C8 120.3(6) . . ?
N1 C10 C9 121.7(6) . . ?
N1 C10 H10 119.1 . . ?
C9 C10 H10 119.1 . . ?
C16 C11 C2 119.8(6) . . ?
C16 C11 C12 120.0 . . ?
C12 C11 C2 120.0(6) . . ?
C11 C16 Pd24 111.8(3) . . ?
C15 C16 Pd24 128.2(3) . . ?
C15 C16 C11 120.0 . . ?
C16 C15 H15 120.0 . . ?
C16 C15 C14 120.0 . . ?
C14 C15 H15 120.0 . . ?
C15 C14 H14 120.0 . . ?
C15 C14 C13 120.0 . . ?
C13 C14 H14 120.0 . . ?
C14 C13 H13 120.0 . . ?
C12 C13 C14 120.0 . . ?
C12 C13 H13 120.0 . . ?
C11 C12 H12 120.0 . . ?
C13 C12 C11 120.0 . . ?
C13 C12 H12 120.0 . . ?
C21 C22 H22 120.0 . . ?
C21 C22 C17 120.0 . . ?
C17 C22 H22 120.0 . . ?
C22 C21 H21 120.0 . . ?
C20 C21 C22 120.0 . . ?
C20 C21 H21 120.0 . . ?
C21 C20 H20 120.0 . . ?
C19 C20 C21 120.0 . . ?
C19 C20 H20 120.0 . . ?
C20 C19 H19 120.0 . . ?
C20 C19 C18 120.0 . . ?
C18 C19 H19 120.0 . . ?
C19 C18 H18 120.0 . . ?
C17 C18 C19 120.0 . . ?
C17 C18 H18 120.0 . . ?
C22 C17 C6 115.8(3) . . ?
C18 C17 C6 124.1(3) . . ?
C18 C17 C22 120.0 . . ?
C2' N1' Pd24 114.0(14) . . ?
C2' N1' C10' 123.5(19) . . ?
C10' N1' Pd24 121.4(12) . . ?
C4' N3' C2' 117.9(13) . . ?
C6' N7' H7' 126.9 . . ?
C8' N7' H7' 111.0 . . ?
C8' N7' C6' 121.9(9) . . ?
N1' C2' N3' 119.2(15) . . ?
N1' C2' C11' 117.7(18) . . ?
N3' C2' C11' 123.0(15) . . ?
N3' C4' C5' 118.8(13) . . ?
N3' C4' C9' 125.3(11) . . ?
C9' C4' C5' 115.9(10) . . ?
C4' C5' H5'A 109.4 . . ?
C4' C5' H5'B 109.4 . . ?
H5'A C5' H5'B 108.0 . . ?
C6' C5' C4' 111.1(9) . . ?
C6' C5' H5'A 109.4 . . ?
C6' C5' H5'B 109.4 . . ?
N7' C6' C5' 111.8(8) . . ?
N7' C6' H6' 107.9 . . ?
N7' C6' C17' 112.0(8) . . ?
C5' C6' H6' 107.9 . . ?
C5' C6' C17' 109.2(8) . . ?
C17' C6' H6' 107.9 . . ?
O23' C8' N7' 122.4(11) . . ?
O23' C8' C9' 122.6(11) . . ?
N7' C8' C9' 114.9(11) . . ?
C4' C9' C8' 126.0(11) . . ?
C4' C9' C10' 114.9(11) . . ?
C10' C9' C8' 119.1(13) . . ?
N1' C10' C9' 119.0(14) . . ?
N1' C10' H10' 120.5 . . ?
C9' C10' H10' 120.5 . . ?
C15' C16' Pd24 128.5(6) . . ?
C15' C16' C11' 120.0 . . ?
C11' C16' Pd24 111.4(6) . . ?
C16' C15' H15' 120.0 . . ?
C14' C15' C16' 120.0 . . ?
C14' C15' H15' 120.0 . . ?
C15' C14' H14' 120.0 . . ?
C15' C14' C13' 120.0 . . ?
C13' C14' H14' 120.0 . . ?
C14' C13' H13' 120.0 . . ?
C12' C13' C14' 120.0 . . ?
C12' C13' H13' 120.0 . . ?
C13' C12' H12' 120.0 . . ?
C13' C12' C11' 120.0 . . ?
C11' C12' H12' 120.0 . . ?
C16' C11' C2' 118.6(11) . . ?
C12' C11' C2' 121.1(11) . . ?
C12' C11' C16' 120.0 . . ?
C19' C20' H20' 120.0 . . ?
C19' C20' C21' 120.0 . . ?
C21' C20' H20' 120.0 . . ?
C20' C19' H19' 120.0 . . ?
C20' C19' C18' 120.0 . . ?
C18' C19' H19' 120.0 . . ?
C19' C18' H18' 120.0 . . ?
C17' C18' C19' 120.0 . . ?
C17' C18' H18' 120.0 . . ?
C18' C17' C6' 119.2(5) . . ?
C18' C17' C22' 120.0 . . ?
C22' C17' C6' 120.7(5) . . ?
C17' C22' H22' 120.0 . . ?
C17' C22' C21' 120.0 . . ?
C21' C22' H22' 120.0 . . ?
C20' C21' H21' 120.0 . . ?
C22' C21' C20' 120.0 . . ?
C22' C21' H21' 120.0 . . ?

loop_
_geom_bond_atom_site_label_1
_geom_bond_atom_site_label_2
_geom_bond_distance
_geom_bond_site_symmetry_2
_geom_bond_publ_flag
Pd24 Cl25 2.3897(8) . ?
Pd24 P26 2.2439(7) . ?
Pd24 N1 2.082(11) . ?
Pd24 C16 1.976(5) . ?
Pd24 N1' 2.15(2) . ?
Pd24 C16' 2.142(9) . ?
P26 C27 1.831(3) . ?
P26 C33 1.817(3) . ?
P26 C39 1.818(3) . ?
C27 C28 1.380(4) . ?
C27 C32 1.392(4) . ?
C28 H28 0.9500 . ?
C28 C29 1.390(4) . ?
C29 H29 0.9500 . ?
C29 C30 1.382(4) . ?
C30 H30 0.9500 . ?
C30 C31 1.387(5) . ?
C31 H31 0.9500 . ?
C31 C32 1.383(4) . ?
C32 H32 0.9500 . ?
C33 C34 1.399(4) . ?
C33 C38 1.401(4) . ?
C34 H34 0.9500 . ?
C34 C35 1.382(4) . ?
C35 H35 0.9500 . ?
C35 C36 1.389(4) . ?
C36 H36 0.9500 . ?
C36 C37 1.391(4) . ?
C37 H37 0.9500 . ?
C37 C38 1.385(4) . ?
C38 H38 0.9500 . ?
C39 C40 1.393(4) . ?
C39 C44 1.397(4) . ?
C40 H40 0.9500 . ?
C40 C41 1.385(4) . ?
C41 H41 0.9500 . ?
C41 C42 1.389(5) . ?
C42 H42 0.9500 . ?
C42 C43 1.375(4) . ?
C43 H43 0.9500 . ?
C43 C44 1.387(4) . ?
C44 H44 0.9500 . ?
O23 C8 1.227(8) . ?
N1 C2 1.381(10) . ?
N1 C10 1.348(13) . ?
N3 C2 1.336(13) . ?
N3 C4 1.343(8) . ?
N7 H7 1.0020 . ?
N7 C6 1.496(8) . ?
N7 C8 1.336(8) . ?
C2 C11 1.445(7) . ?
C4 C5 1.490(8) . ?
C4 C9 1.399(8) . ?
C5 H5A 0.9900 . ?
C5 H5B 0.9900 . ?
C5 C6 1.501(8) . ?
C6 H6 1.0000 . ?
C6 C17 1.519(5) . ?
C8 C9 1.501(9) . ?
C9 C10 1.389(13) . ?
C10 H10 0.9500 . ?
C11 C16 1.3900 . ?
C11 C12 1.3900 . ?
C16 C15 1.3900 . ?
C15 H15 0.9500 . ?
C15 C14 1.3900 . ?
C14 H14 0.9500 . ?
C14 C13 1.3900 . ?
C13 H13 0.9500 . ?
C13 C12 1.3900 . ?
C12 H12 0.9500 . ?
C22 H22 0.9500 . ?
C22 C21 1.3900 . ?
C22 C17 1.3900 . ?
C21 H21 0.9500 . ?
C21 C20 1.3900 . ?
C20 H20 0.9500 . ?
C20 C19 1.3900 . ?
C19 H19 0.9500 . ?
C19 C18 1.3900 . ?
C18 H18 0.9500 . ?
C18 C17 1.3900 . ?
O23' C8' 1.214(15) . ?
N1' C2' 1.32(2) . ?
N1' C10' 1.33(3) . ?
N3' C2' 1.36(3) . ?
N3' C4' 1.298(15) . ?
N7' H7' 0.8439 . ?
N7' C6' 1.475(14) . ?
N7' C8' 1.370(15) . ?
C2' C11' 1.408(15) . ?
C4' C5' 1.535(15) . ?
C4' C9' 1.382(15) . ?
C5' H5'A 0.9900 . ?
C5' H5'B 0.9900 . ?
C5' C6' 1.509(14) . ?
C6' H6' 1.0000 . ?
C6' C17' 1.520(10) . ?
C8' C9' 1.457(17) . ?
C9' C10' 1.38(3) . ?
C10' H10' 0.9500 . ?
C16' C15' 1.3900 . ?
C16' C11' 1.3900 . ?
C15' H15' 0.9500 . ?
C15' C14' 1.3900 . ?
C14' H14' 0.9500 . ?
C14' C13' 1.3900 . ?
C13' H13' 0.9500 . ?
C13' C12' 1.3900 . ?
C12' H12' 0.9500 . ?
C12' C11' 1.3900 . ?
C20' H20' 0.9500 . ?
C20' C19' 1.3900 . ?
C20' C21' 1.3900 . ?
C19' H19' 0.9500 . ?
C19' C18' 1.3900 . ?
C18' H18' 0.9500 . ?
C18' C17' 1.3900 . ?
C17' C22' 1.3900 . ?
C22' H22' 0.9500 . ?
C22' C21' 1.3900 . ?
C21' H21' 0.9500 . ?

loop_
_geom_torsion_atom_site_label_1
_geom_torsion_atom_site_label_2
_geom_torsion_atom_site_label_3
_geom_torsion_atom_site_label_4
_geom_torsion
_geom_torsion_site_symmetry_1
_geom_torsion_site_symmetry_2
_geom_torsion_site_symmetry_3
_geom_torsion_site_symmetry_4
_geom_torsion_publ_flag
Pd24 P26 C27 C28 14.0(3) . . . . ?
Pd24 P26 C27 C32 -172.8(2) . . . . ?
Pd24 P26 C33 C34 20.6(2) . . . . ?
Pd24 P26 C33 C38 -162.3(2) . . . . ?
Pd24 P26 C39 C40 88.2(2) . . . . ?
Pd24 P26 C39 C44 -89.3(2) . . . . ?
Pd24 N1 C2 N3 -163.4(7) . . . . ?
Pd24 N1 C2 C11 12.7(10) . . . . ?
Pd24 N1 C10 C9 159.4(7) . . . . ?
Pd24 C16 C15 C14 178.9(6) . . . . ?
Pd24 N1' C2' N3' -170.0(12) . . . . ?
Pd24 N1' C2' C11' 9(2) . . . . ?
Pd24 N1' C10' C9' 166.4(13) . . . . ?
Pd24 C16' C15' C14' 176.5(10) . . . . ?
Pd24 C16' C11' C2' -3.5(11) . . . . ?
Pd24 C16' C11' C12' -177.1(8) . . . . ?
P26 C27 C28 C29 174.1(2) . . . . ?
P26 C27 C32 C31 -174.2(3) . . . . ?
P26 C33 C34 C35 175.2(2) . . . . ?
P26 C33 C38 C37 -175.2(2) . . . . ?
P26 C39 C40 C41 -179.3(2) . . . . ?
P26 C39 C44 C43 178.6(2) . . . . ?
C27 P26 C33 C34 -109.0(2) . . . . ?
C27 P26 C33 C38 68.0(2) . . . . ?
C27 P26 C39 C40 -147.9(2) . . . . ?
C27 P26 C39 C44 34.6(2) . . . . ?
C27 C28 C29 C30 0.2(5) . . . . ?
C28 C27 C32 C31 -0.8(5) . . . . ?
C28 C29 C30 C31 -1.2(5) . . . . ?
C29 C30 C31 C32 1.1(5) . . . . ?
C30 C31 C32 C27 -0.1(5) . . . . ?
C32 C27 C28 C29 0.8(4) . . . . ?
C33 P26 C27 C28 143.0(2) . . . . ?
C33 P26 C27 C32 -43.7(3) . . . . ?
C33 P26 C39 C40 -37.4(3) . . . . ?
C33 P26 C39 C44 145.2(2) . . . . ?
C33 C34 C35 C36 0.3(4) . . . . ?
C34 C33 C38 C37 1.8(4) . . . . ?
C34 C35 C36 C37 1.3(4) . . . . ?
C35 C36 C37 C38 -1.4(4) . . . . ?
C36 C37 C38 C33 -0.2(4) . . . . ?
C38 C33 C34 C35 -1.9(4) . . . . ?
C39 P26 C27 C28 -107.3(2) . . . . ?
C39 P26 C27 C32 65.9(3) . . . . ?
C39 P26 C33 C34 144.6(2) . . . . ?
C39 P26 C33 C38 -38.4(3) . . . . ?
C39 C40 C41 C42 0.9(5) . . . . ?
C40 C39 C44 C43 1.1(4) . . . . ?
C40 C41 C42 C43 1.0(5) . . . . ?
C41 C42 C43 C44 -1.8(5) . . . . ?
C42 C43 C44 C39 0.7(4) . . . . ?
C44 C39 C40 C41 -1.9(4) . . . . ?
O23 C8 C9 C4 -168.9(6) . . . . ?
O23 C8 C9 C10 6.5(11) . . . . ?
N1 C2 C11 C16 -6.0(9) . . . . ?
N1 C2 C11 C12 168.7(6) . . . . ?
N3 C2 C11 C16 170.4(6) . . . . ?
N3 C2 C11 C12 -14.9(10) . . . . ?
N3 C4 C5 C6 156.1(6) . . . . ?
N3 C4 C9 C8 173.8(7) . . . . ?
N3 C4 C9 C10 -1.6(9) . . . . ?
N7 C6 C17 C22 -161.9(3) . . . . ?
N7 C6 C17 C18 20.7(5) . . . . ?
N7 C8 C9 C4 10.7(9) . . . . ?
N7 C8 C9 C10 -174.0(7) . . . . ?
C2 N1 C10 C9 -0.6(15) . . . . ?
C2 N3 C4 C5 176.2(7) . . . . ?
C2 N3 C4 C9 1.0(10) . . . . ?
C2 C11 C16 Pd24 -4.4(6) . . . . ?
C2 C11 C16 C15 174.7(6) . . . . ?
C2 C11 C12 C13 -174.7(6) . . . . ?
C4 N3 C2 N1 -0.1(13) . . . . ?
C4 N3 C2 C11 -175.9(7) . . . . ?
C4 C5 C6 N7 47.7(6) . . . . ?
C4 C5 C6 C17 171.6(5) . . . . ?
C4 C9 C10 N1 1.4(13) . . . . ?
C5 C4 C9 C8 -1.5(8) . . . . ?
C5 C4 C9 C10 -176.9(8) . . . . ?
C5 C6 C17 C22 74.1(5) . . . . ?
C5 C6 C17 C18 -103.2(5) . . . . ?
C6 N7 C8 O23 -167.9(6) . . . . ?
C6 N7 C8 C9 12.5(8) . . . . ?
C8 N7 C6 C5 -42.1(7) . . . . ?
C8 N7 C6 C17 -166.7(5) . . . . ?
C8 C9 C10 N1 -174.1(8) . . . . ?
C9 C4 C5 C6 -28.6(7) . . . . ?
C10 N1 C2 N3 -0.2(15) . . . . ?
C10 N1 C2 C11 176.0(8) . . . . ?
C11 C16 C15 C14 0.0 . . . . ?
C16 C11 C12 C13 0.0 . . . . ?
C16 C15 C14 C13 0.0 . . . . ?
C15 C14 C13 C12 0.0 . . . . ?
C14 C13 C12 C11 0.0 . . . . ?
C12 C11 C16 Pd24 -179.1(5) . . . . ?
C12 C11 C16 C15 0.0 . . . . ?
C22 C21 C20 C19 0.0 . . . . ?
C21 C22 C17 C6 -177.4(4) . . . . ?
C21 C22 C17 C18 0.0 . . . . ?
C21 C20 C19 C18 0.0 . . . . ?
C20 C19 C18 C17 0.0 . . . . ?
C19 C18 C17 C6 177.2(4) . . . . ?
C19 C18 C17 C22 0.0 . . . . ?
C17 C22 C21 C20 0.0 . . . . ?
O23' C8' C9' C4' 169.8(11) . . . . ?
O23' C8' C9' C10' -11(2) . . . . ?
N1' C2' C11' C16' -4(2) . . . . ?
N1' C2' C11' C12' 169.9(14) . . . . ?
N3' C2' C11' C16' 175.1(12) . . . . ?
N3' C2' C11' C12' -11(2) . . . . ?
N3' C4' C5' C6' -150.1(11) . . . . ?
N3' C4' C9' C8' 178.7(15) . . . . ?
N3' C4' C9' C10' -0.5(17) . . . . ?
N7' C6' C17' C18' 130.7(7) . . . . ?
N7' C6' C17' C22' -51.1(10) . . . . ?
N7' C8' C9' C4' -8.0(16) . . . . ?
N7' C8' C9' C10' 171.2(14) . . . . ?
C2' N1' C10' C9' 0(3) . . . . ?
C2' N3' C4' C5' 178.9(13) . . . . ?
C2' N3' C4' C9' -2(2) . . . . ?
C4' N3' C2' N1' 3(2) . . . . ?
C4' N3' C2' C11' -175.3(14) . . . . ?
C4' C5' C6' N7' -48.5(12) . . . . ?
C4' C5' C6' C17' -173.1(8) . . . . ?
C4' C9' C10' N1' 2(2) . . . . ?
C5' C4' C9' C8' -2.3(15) . . . . ?
C5' C4' C9' C10' 178.5(14) . . . . ?
C5' C6' C17' C18' -104.8(8) . . . . ?
C5' C6' C17' C22' 73.4(9) . . . . ?
C6' N7' C8' O23' 169.2(10) . . . . ?
C6' N7' C8' C9' -13.1(15) . . . . ?
C6' C17' C22' C21' -178.2(8) . . . . ?
C8' N7' C6' C5' 42.1(13) . . . . ?
C8' N7' C6' C17' 165.1(9) . . . . ?
C8' C9' C10' N1' -177.4(16) . . . . ?
C9' C4' C5' C6' 30.8(12) . . . . ?
C10' N1' C2' N3' -2(3) . . . . ?
C10' N1' C2' C11' 176.6(17) . . . . ?
C16' C15' C14' C13' 0.0 . . . . ?
C15' C16' C11' C2' 173.6(12) . . . . ?
C15' C16' C11' C12' 0.0 . . . . ?
C15' C14' C13' C12' 0.0 . . . . ?
C14' C13' C12' C11' 0.0 . . . . ?
C13' C12' C11' C2' -173.4(13) . . . . ?
C13' C12' C11' C16' 0.0 . . . . ?
C11' C16' C15' C14' 0.0 . . . . ?
C20' C19' C18' C17' 0.0 . . . . ?
C19' C20' C21' C22' 0.0 . . . . ?
C19' C18' C17' C6' 178.2(8) . . . . ?
C19' C18' C17' C22' 0.0 . . . . ?
C18' C17' C22' C21' 0.0 . . . . ?
C17' C22' C21' C20' 0.0 . . . . ?
C21' C20' C19' C18' 0.0 . . . . ?

loop_
_smtbx_masks_void_nr
_smtbx_masks_void_average_x
_smtbx_masks_void_average_y
_smtbx_masks_void_average_z
_smtbx_masks_void_volume
_smtbx_masks_void_count_electrons
_smtbx_masks_void_content
1 0.000 0.026 0.250 326.7 118.5 '2 CDCl3'
2 0.000 -0.026 0.750 326.7 118.5 '2 CDCl3'
3 0.500 0.526 0.250 326.7 118.5 '2 CDCl3'
4 0.500 0.474 0.750 326.7 118.5 '2 CDCl3'
